data_7202211
loop_
_publ_author_name
'Yang, Qing-Feng'
'Cui, Xiao-Bing'
'Yu, Jie-Hui'
'Lu, Jing'
'Yu, Xiao-Yang'
'Zhang, Xiao'
'Xu, Ji-Qing'
'Hou, Qin'
'Wang, Tie-Gang'

_publ_section_title
;
 A series of metal--organic complexes constructed from in situ
 generated organic amines
;
_journal_issue 11
_journal_name_full CrystEngComm
_journal_page_first 1534
_journal_paper_doi 10.1039/b806980h
_journal_volume 10
_journal_year 2008
_chemical_formula_moiety 'C28 H20.67 Cd N8 O4.33 S'
_chemical_formula_sum 'C28 H20.67 Cd N8 O4.33 S'
_chemical_formula_weight 682.93
_chemical_name_systematic
;
?
;
_space_group_IT_number 2
_symmetry_cell_setting triclinic
_symmetry_space_group_name_Hall '-P 1'
_symmetry_space_group_name_H-M 'P -1'
_atom_sites_solution_hydrogens geom
_atom_sites_solution_primary direct
_atom_sites_solution_secondary difmap
_audit_creation_method SHELXL-97
_cell_angle_alpha 66.445(4)
_cell_angle_beta 72.416(4)
_cell_angle_gamma 80.184(4)
_cell_formula_units_Z 2
_cell_length_a 9.118(2)
_cell_length_b 12.765(3)
_cell_length_c 13.366(3)
_cell_measurement_temperature 293(2)
_cell_measurement_theta_max 25.10
_cell_measurement_theta_min 1.72
_cell_volume 1357.2(5)
_computing_structure_refinement 'SHELXL-97 (Sheldrick, 1997)'
_computing_structure_solution 'SHELXS-97 (Sheldrick, 1990)'
_diffrn_ambient_temperature 293(2)
_diffrn_measured_fraction_theta_full 0.983
_diffrn_measured_fraction_theta_max 0.983
_diffrn_measurement_device_type 'Siemens Smart CCD'
_diffrn_measurement_method '\w scan'
_diffrn_radiation_monochromator graphite
_diffrn_radiation_source 'fine-focus sealed tube'
_diffrn_radiation_type MoK\a
_diffrn_radiation_wavelength 0.71073
_diffrn_reflns_av_R_equivalents 0.0474
_diffrn_reflns_av_sigmaI/netI 0.0609
_diffrn_reflns_limit_h_max 5
_diffrn_reflns_limit_h_min -10
_diffrn_reflns_limit_k_max 14
_diffrn_reflns_limit_k_min -15
_diffrn_reflns_limit_l_max 14
_diffrn_reflns_limit_l_min -15
_diffrn_reflns_number 7143
_diffrn_reflns_theta_full 25.10
_diffrn_reflns_theta_max 25.10
_diffrn_reflns_theta_min 1.72
_exptl_absorpt_coefficient_mu 0.935
_exptl_absorpt_correction_type none
_exptl_crystal_colour light-blue
_exptl_crystal_density_diffrn 1.671
_exptl_crystal_density_method 'not measured'
_exptl_crystal_description club-shaped
_exptl_crystal_F_000 687
_exptl_crystal_size_max 0.28
_exptl_crystal_size_mid 0.10
_exptl_crystal_size_min 0.03
_refine_diff_density_max 0.712
_refine_diff_density_min -0.606
_refine_diff_density_rms 0.100
_refine_ls_extinction_method none
_refine_ls_goodness_of_fit_ref 1.107
_refine_ls_hydrogen_treatment constr
_refine_ls_matrix_type full
_refine_ls_number_parameters 388
_refine_ls_number_reflns 4748
_refine_ls_number_restraints 0
_refine_ls_restrained_S_all 1.107
_refine_ls_R_factor_all 0.0560
_refine_ls_R_factor_gt 0.0493
_refine_ls_shift/su_max 0.001
_refine_ls_shift/su_mean 0.000
_refine_ls_structure_factor_coef Fsqd
_refine_ls_weighting_details 'calc w=1/[\s^2^(Fo^2^)+(0.0491P)^2^+0.9716P] where P=(Fo^2^+2Fc^2^)/3'
_refine_ls_weighting_scheme calc
_refine_ls_wR_factor_gt 0.1117
_refine_ls_wR_factor_ref 0.1167
_reflns_number_gt 4315
_reflns_number_total 4748
_reflns_threshold_expression >2sigma(I)
_cod_data_source_file b806980h.txt
_cod_data_source_block 2
_cod_depositor_comments
;
The following automatic conversions were performed:
'_symmetry_cell_setting' value 'Triclinic' changed to 'triclinic'
according to '/home/saulius/struct/CIF-dictionaries/cif_core.dic'
dictionary named 'cif_core.dic' version 2.4.1 from 2010-06-29.

Automatic conversion script
Id: cif_fix_enum 1527 2010-12-29 10:47:43Z saulius 
;
_cod_original_sg_symbol_H-M P-1
_cod_database_code 7202211

loop_
_symmetry_equiv_pos_as_xyz
'x, y, z'
'-x, -y, -z'

loop_
_atom_site_label
_atom_site_type_symbol
_atom_site_fract_x
_atom_site_fract_y
_atom_site_fract_z
_atom_site_U_iso_or_equiv
_atom_site_adp_type
_atom_site_occupancy
_atom_site_symmetry_multiplicity
_atom_site_calc_flag
_atom_site_refinement_flags
_atom_site_disorder_assembly
_atom_site_disorder_group
C1 C 1.0438(6) 0.7564(4) 0.7471(4) 0.0354(11) Uani 1 1 d . . .
C2 C 0.9707(7) 0.6585(5) 0.8247(4) 0.0482(14) Uani 1 1 d . . .
H2 H 0.8656 0.6607 0.8588 0.058 Uiso 1 1 calc R . .
C3 C 1.0604(8) 0.5574(5) 0.8496(5) 0.0612(17) Uani 1 1 d . . .
H3 H 1.0149 0.4900 0.9016 0.073 Uiso 1 1 calc R . .
C4 C 1.2186(8) 0.5548(5) 0.7977(5) 0.0635(18) Uani 1 1 d . . .
H4 H 1.2757 0.4852 0.8167 0.076 Uiso 1 1 calc R . .
C5 C 1.2925(7) 0.6508(5) 0.7201(5) 0.0561(16) Uani 1 1 d . . .
H5 H 1.3976 0.6480 0.6861 0.067 Uiso 1 1 calc R . .
C6 C 1.2024(6) 0.7530(5) 0.6947(4) 0.0392(12) Uani 1 1 d . . .
C7 C 1.1046(5) 0.9284(4) 0.6323(4) 0.0315(11) Uani 1 1 d . . .
C8 C 1.0815(5) 1.0510(4) 0.5746(3) 0.0315(11) Uani 1 1 d . . .
C9 C 0.9612(6) 1.2164(4) 0.5267(4) 0.0348(11) Uani 1 1 d . . .
C10 C 0.8533(7) 1.3097(5) 0.5113(4) 0.0489(14) Uani 1 1 d . . .
H10 H 0.7485 1.2999 0.5443 0.059 Uiso 1 1 calc R . .
C11 C 0.9073(8) 1.4150(5) 0.4463(5) 0.0571(16) Uani 1 1 d . . .
H11 H 0.8379 1.4784 0.4357 0.068 Uiso 1 1 calc R . .
C12 C 1.0633(8) 1.4311(5) 0.3950(5) 0.0629(17) Uani 1 1 d . . .
H12 H 1.0949 1.5049 0.3505 0.075 Uiso 1 1 calc R . .
C13 C 1.1717(7) 1.3415(5) 0.4081(5) 0.0576(16) Uani 1 1 d . . .
H13 H 1.2762 1.3525 0.3746 0.069 Uiso 1 1 calc R . .
C14 C 1.1171(6) 1.2334(4) 0.4740(4) 0.0364(11) Uani 1 1 d . . .
C15 C 0.8965(5) 1.1246(4) 0.8760(4) 0.0305(10) Uani 1 1 d . . .
C16 C 0.9997(6) 1.2032(4) 0.7930(4) 0.0397(12) Uani 1 1 d . . .
H16 H 1.0196 1.2134 0.7174 0.048 Uiso 1 1 calc R . .
C17 C 1.0717(6) 1.2656(4) 0.8258(4) 0.0434(13) Uani 1 1 d . . .
H17 H 1.1416 1.3187 0.7716 0.052 Uiso 1 1 calc R . .
C18 C 1.0413(6) 1.2505(4) 0.9406(5) 0.0437(13) Uani 1 1 d . . .
H18 H 1.0926 1.2935 0.9602 0.052 Uiso 1 1 calc R . .
C19 C 0.9384(6) 1.1742(4) 1.0243(4) 0.0381(12) Uani 1 1 d . . .
H19 H 0.9180 1.1649 1.0998 0.046 Uiso 1 1 calc R . .
C20 C 0.8663(5) 1.1113(4) 0.9899(4) 0.0303(10) Uani 1 1 d . . .
C21 C 0.7368(5) 0.9916(4) 0.9755(4) 0.0280(10) Uani 1 1 d . . .
C22 C 0.6428(5) 0.8996(4) 1.0007(4) 0.0303(10) Uani 1 1 d . . .
C23 C 0.4940(5) 0.7529(4) 1.0866(4) 0.0357(11) Uani 1 1 d . . .
C24 C 0.3984(6) 0.6649(5) 1.1598(5) 0.0497(14) Uani 1 1 d . . .
H24 H 0.3680 0.6485 1.2372 0.060 Uiso 1 1 calc R . .
C25 C 0.3506(7) 0.6033(5) 1.1131(5) 0.0582(16) Uani 1 1 d . . .
H25 H 0.2877 0.5427 1.1598 0.070 Uiso 1 1 calc R . .
C26 C 0.3946(7) 0.6297(5) 0.9961(5) 0.0570(16) Uani 1 1 d . . .
H26 H 0.3592 0.5865 0.9671 0.068 Uiso 1 1 calc R . .
C27 C 0.4873(6) 0.7166(5) 0.9234(5) 0.0475(14) Uani 1 1 d . . .
H27 H 0.5155 0.7335 0.8459 0.057 Uiso 1 1 calc R . .
C28 C 0.5380(5) 0.7785(4) 0.9695(4) 0.0341(11) Uani 1 1 d . . .
Cd1 Cd 0.76697(4) 0.98467(3) 0.74042(3) 0.03143(14) Uani 1 1 d . . .
N1 N 0.9866(4) 0.8685(3) 0.7060(3) 0.0324(9) Uani 1 1 d . . .
N2 N 1.2368(5) 0.8632(4) 0.6221(3) 0.0374(10) Uani 1 1 d . . .
H2A H 1.3256 0.8860 0.5786 0.045 Uiso 1 1 calc R . .
N3 N 1.1906(5) 1.1258(4) 0.5064(3) 0.0404(10) Uani 1 1 d . . .
H3A H 1.2879 1.1096 0.4866 0.049 Uiso 1 1 calc R . .
N4 N 0.9415(4) 1.1010(3) 0.5887(3) 0.0321(9) Uani 1 1 d . . .
N5 N 0.8110(4) 1.0494(3) 0.8692(3) 0.0302(9) Uani 1 1 d . . .
N6 N 0.7646(4) 1.0269(3) 1.0502(3) 0.0333(9) Uani 1 1 d . . .
H6 H 0.7257 1.0012 1.1222 0.040 Uiso 1 1 calc R . .
N7 N 0.5618(4) 0.8318(3) 1.1038(3) 0.0350(9) Uani 1 1 d . . .
H7 H 0.5539 0.8367 1.1676 0.042 Uiso 1 1 calc R . .
N8 N 0.6334(5) 0.8705(3) 0.9172(3) 0.0342(9) Uani 1 1 d . . .
O1 O 0.5920(4) 0.9603(4) 0.6596(3) 0.0539(10) Uani 1 1 d . . .
O2 O 0.4843(4) 1.1268(4) 0.5349(3) 0.0543(11) Uani 1 1 d . . .
O3 O 0.3295(4) 1.0308(3) 0.7214(3) 0.0481(10) Uani 1 1 d . . .
O4 O 0.5467(4) 1.1304(3) 0.6975(3) 0.0492(9) Uani 1 1 d . . .
S1 S 0.48438(14) 1.06224(12) 0.65344(10) 0.0382(3) Uani 1 1 d . . .
O1W O 0.4288(16) 0.3824(11) 0.5714(15) 0.103(6) Uani 0.33 1 d P . .

loop_
_atom_site_aniso_label
_atom_site_aniso_U_11
_atom_site_aniso_U_22
_atom_site_aniso_U_33
_atom_site_aniso_U_23
_atom_site_aniso_U_13
_atom_site_aniso_U_12
C1 0.041(3) 0.038(3) 0.030(2) -0.017(2) -0.009(2) 0.002(2)
C2 0.057(4) 0.047(3) 0.043(3) -0.020(3) -0.012(3) -0.003(3)
C3 0.090(5) 0.039(3) 0.051(4) -0.012(3) -0.017(4) -0.008(3)
C4 0.081(5) 0.046(4) 0.066(4) -0.022(3) -0.032(4) 0.018(3)
C5 0.055(4) 0.058(4) 0.063(4) -0.031(3) -0.024(3) 0.015(3)
C6 0.042(3) 0.048(3) 0.033(3) -0.020(2) -0.015(2) 0.006(2)
C7 0.031(3) 0.043(3) 0.023(2) -0.015(2) -0.007(2) -0.001(2)
C8 0.031(3) 0.043(3) 0.020(2) -0.011(2) -0.0041(19) -0.006(2)
C9 0.037(3) 0.043(3) 0.027(2) -0.015(2) -0.009(2) -0.002(2)
C10 0.050(3) 0.052(4) 0.042(3) -0.019(3) -0.007(3) 0.001(3)
C11 0.076(5) 0.041(3) 0.052(3) -0.015(3) -0.021(3) 0.004(3)
C12 0.086(5) 0.041(4) 0.050(4) -0.003(3) -0.014(4) -0.015(3)
C13 0.057(4) 0.055(4) 0.052(4) -0.005(3) -0.013(3) -0.021(3)
C14 0.037(3) 0.044(3) 0.026(2) -0.007(2) -0.010(2) -0.008(2)
C15 0.029(3) 0.030(3) 0.033(2) -0.012(2) -0.011(2) 0.003(2)
C16 0.045(3) 0.038(3) 0.032(3) -0.008(2) -0.009(2) -0.010(2)
C17 0.044(3) 0.038(3) 0.046(3) -0.007(2) -0.013(3) -0.013(2)
C18 0.049(3) 0.034(3) 0.061(3) -0.022(3) -0.026(3) -0.002(2)
C19 0.045(3) 0.036(3) 0.041(3) -0.020(2) -0.018(2) 0.003(2)
C20 0.031(3) 0.030(3) 0.031(2) -0.012(2) -0.011(2) 0.001(2)
C21 0.023(2) 0.033(3) 0.027(2) -0.013(2) -0.0052(19) 0.0019(19)
C22 0.026(2) 0.034(3) 0.029(2) -0.012(2) -0.008(2) 0.002(2)
C23 0.025(3) 0.038(3) 0.038(3) -0.014(2) -0.003(2) 0.001(2)
C24 0.044(3) 0.047(3) 0.048(3) -0.010(3) -0.002(3) -0.012(3)
C25 0.057(4) 0.041(3) 0.066(4) -0.011(3) -0.004(3) -0.019(3)
C26 0.056(4) 0.050(4) 0.072(4) -0.029(3) -0.013(3) -0.014(3)
C27 0.049(3) 0.051(3) 0.048(3) -0.025(3) -0.006(3) -0.010(3)
C28 0.030(3) 0.032(3) 0.040(3) -0.017(2) -0.006(2) 0.001(2)
Cd1 0.0262(2) 0.0416(2) 0.0266(2) -0.01424(15) -0.00336(14) -0.00441(14)
N1 0.031(2) 0.037(2) 0.027(2) -0.0117(18) -0.0040(17) -0.0009(18)
N2 0.029(2) 0.049(3) 0.031(2) -0.015(2) -0.0040(18) 0.0005(19)
N3 0.026(2) 0.050(3) 0.033(2) -0.007(2) -0.0011(18) -0.0058(19)
N4 0.026(2) 0.038(2) 0.029(2) -0.0104(18) -0.0051(17) -0.0032(17)
N5 0.029(2) 0.036(2) 0.029(2) -0.0133(18) -0.0080(17) -0.0040(17)
N6 0.033(2) 0.040(2) 0.026(2) -0.0125(18) -0.0051(17) -0.0039(18)
N7 0.033(2) 0.040(2) 0.029(2) -0.0128(18) -0.0045(18) -0.0041(18)
N8 0.034(2) 0.037(2) 0.032(2) -0.0126(18) -0.0073(18) -0.0043(18)
O1 0.042(2) 0.077(3) 0.061(2) -0.046(2) -0.0184(19) 0.009(2)
O2 0.032(2) 0.097(3) 0.0262(18) -0.0153(19) -0.0046(15) -0.010(2)
O3 0.031(2) 0.081(3) 0.0298(18) -0.0201(18) -0.0011(15) -0.0113(19)
O4 0.040(2) 0.071(3) 0.049(2) -0.035(2) -0.0099(18) -0.0055(19)
S1 0.0258(6) 0.0641(9) 0.0266(6) -0.0207(6) -0.0034(5) -0.0032(6)
O1W 0.054(9) 0.040(8) 0.156(15) -0.004(9) 0.001(9) 0.016(7)

loop_
_atom_type_symbol
_atom_type_description
_atom_type_scat_dispersion_real
_atom_type_scat_dispersion_imag
_atom_type_scat_source
C C 0.0033 0.0016 'International Tables Vol C Tables 4.2.6.8 and 6.1.1.4'
H H 0.0000 0.0000 'International Tables Vol C Tables 4.2.6.8 and 6.1.1.4'
N N 0.0061 0.0033 'International Tables Vol C Tables 4.2.6.8 and 6.1.1.4'
O O 0.0106 0.0060 'International Tables Vol C Tables 4.2.6.8 and 6.1.1.4'
S S 0.1246 0.1234 'International Tables Vol C Tables 4.2.6.8 and 6.1.1.4'
Cd Cd -0.8075 1.2024 'International Tables Vol C Tables 4.2.6.8 and 6.1.1.4'

loop_
_geom_angle_atom_site_label_1
_geom_angle_atom_site_label_2
_geom_angle_atom_site_label_3
_geom_angle
_geom_angle_site_symmetry_1
_geom_angle_site_symmetry_3
_geom_angle_publ_flag
N1 C1 C2 130.7(5) . . ?
N1 C1 C6 107.9(4) . . ?
C2 C1 C6 121.4(5) . . ?
C3 C2 C1 117.2(6) . . ?
C3 C2 H2 121.4 . . ?
C1 C2 H2 121.4 . . ?
C2 C3 C4 121.1(6) . . ?
C2 C3 H3 119.5 . . ?
C4 C3 H3 119.5 . . ?
C5 C4 C3 122.4(6) . . ?
C5 C4 H4 118.8 . . ?
C3 C4 H4 118.8 . . ?
C4 C5 C6 116.7(6) . . ?
C4 C5 H5 121.6 . . ?
C6 C5 H5 121.6 . . ?
N2 C6 C5 132.3(5) . . ?
N2 C6 C1 106.5(4) . . ?
C5 C6 C1 121.2(5) . . ?
N1 C7 N2 112.5(4) . . ?
N1 C7 C8 119.6(4) . . ?
N2 C7 C8 127.9(4) . . ?
N4 C8 N3 112.7(4) . . ?
N4 C8 C7 120.2(4) . . ?
N3 C8 C7 127.1(4) . . ?
N4 C9 C14 109.5(4) . . ?
N4 C9 C10 130.5(5) . . ?
C14 C9 C10 120.0(5) . . ?
C11 C10 C9 117.4(6) . . ?
C11 C10 H10 121.3 . . ?
C9 C10 H10 121.3 . . ?
C10 C11 C12 122.1(6) . . ?
C10 C11 H11 119.0 . . ?
C12 C11 H11 119.0 . . ?
C13 C12 C11 121.9(6) . . ?
C13 C12 H12 119.0 . . ?
C11 C12 H12 119.0 . . ?
C12 C13 C14 116.3(6) . . ?
C12 C13 H13 121.8 . . ?
C14 C13 H13 121.8 . . ?
N3 C14 C13 132.4(5) . . ?
N3 C14 C9 105.3(4) . . ?
C13 C14 C9 122.3(5) . . ?
N5 C15 C16 131.2(4) . . ?
N5 C15 C20 108.6(4) . . ?
C16 C15 C20 120.2(4) . . ?
C17 C16 C15 118.1(5) . . ?
C17 C16 H16 120.9 . . ?
C15 C16 H16 120.9 . . ?
C16 C17 C18 121.0(5) . . ?
C16 C17 H17 119.5 . . ?
C18 C17 H17 119.5 . . ?
C19 C18 C17 122.1(5) . . ?
C19 C18 H18 119.0 . . ?
C17 C18 H18 119.0 . . ?
C18 C19 C20 116.3(5) . . ?
C18 C19 H19 121.8 . . ?
C20 C19 H19 121.8 . . ?
N6 C20 C19 131.4(4) . . ?
N6 C20 C15 106.3(4) . . ?
C19 C20 C15 122.3(5) . . ?
N5 C21 N6 112.9(4) . . ?
N5 C21 C22 120.2(4) . . ?
N6 C21 C22 126.9(4) . . ?
N8 C22 N7 112.7(4) . . ?
N8 C22 C21 119.8(4) . . ?
N7 C22 C21 127.5(4) . . ?
C24 C23 N7 132.5(5) . . ?
C24 C23 C28 121.3(5) . . ?
N7 C23 C28 106.2(4) . . ?
C25 C24 C23 117.0(5) . . ?
C25 C24 H24 121.5 . . ?
C23 C24 H24 121.5 . . ?
C24 C25 C26 121.2(6) . . ?
C24 C25 H25 119.4 . . ?
C26 C25 H25 119.4 . . ?
C27 C26 C25 122.2(6) . . ?
C27 C26 H26 118.9 . . ?
C25 C26 H26 118.9 . . ?
C26 C27 C28 117.2(5) . . ?
C26 C27 H27 121.4 . . ?
C28 C27 H27 121.4 . . ?
C27 C28 N8 130.1(5) . . ?
C27 C28 C23 121.0(5) . . ?
N8 C28 C23 108.8(4) . . ?
O1 Cd1 N4 103.43(14) . . ?
O1 Cd1 N8 91.09(14) . . ?
N4 Cd1 N8 165.48(13) . . ?
O1 Cd1 N1 108.28(13) . . ?
N4 Cd1 N1 73.67(13) . . ?
N8 Cd1 N1 101.74(13) . . ?
O1 Cd1 N5 147.41(13) . . ?
N4 Cd1 N5 93.90(13) . . ?
N8 Cd1 N5 73.45(13) . . ?
N1 Cd1 N5 102.96(13) . . ?
O1 Cd1 O4 58.39(12) . . ?
N4 Cd1 O4 91.64(13) . . ?
N8 Cd1 O4 96.31(13) . . ?
N1 Cd1 O4 157.93(12) . . ?
N5 Cd1 O4 94.23(12) . . ?
C7 N1 C1 106.3(4) . . ?
C7 N1 Cd1 112.2(3) . . ?
C1 N1 Cd1 140.8(3) . . ?
C7 N2 C6 106.8(4) . . ?
C7 N2 H2A 126.6 . . ?
C6 N2 H2A 126.6 . . ?
C8 N3 C14 107.2(4) . . ?
C8 N3 H3A 126.4 . . ?
C14 N3 H3A 126.4 . . ?
C8 N4 C9 105.3(4) . . ?
C8 N4 Cd1 112.2(3) . . ?
C9 N4 Cd1 139.1(3) . . ?
C21 N5 C15 105.2(4) . . ?
C21 N5 Cd1 112.7(3) . . ?
C15 N5 Cd1 142.0(3) . . ?
C21 N6 C20 106.9(4) . . ?
C21 N6 H6 126.6 . . ?
C20 N6 H6 126.6 . . ?
C22 N7 C23 106.9(4) . . ?
C22 N7 H7 126.6 . . ?
C23 N7 H7 126.6 . . ?
C22 N8 C28 105.4(4) . . ?
C22 N8 Cd1 113.9(3) . . ?
C28 N8 Cd1 140.7(3) . . ?
S1 O1 Cd1 102.9(2) . . ?
S1 O4 Cd1 93.00(18) . . ?
O3 S1 O2 110.3(2) . . ?
O3 S1 O1 111.7(2) . . ?
O2 S1 O1 108.4(2) . . ?
O3 S1 O4 110.0(2) . . ?
O2 S1 O4 110.6(2) . . ?
O1 S1 O4 105.7(2) . . ?

loop_
_geom_bond_atom_site_label_1
_geom_bond_atom_site_label_2
_geom_bond_distance
_geom_bond_site_symmetry_2
_geom_bond_publ_flag
C1 N1 1.383(6) . ?
C1 C2 1.383(7) . ?
C1 C6 1.405(7) . ?
C2 C3 1.380(8) . ?
C2 H2 0.9300 . ?
C3 C4 1.401(9) . ?
C3 H3 0.9300 . ?
C4 C5 1.369(9) . ?
C4 H4 0.9300 . ?
C5 C6 1.393(7) . ?
C5 H5 0.9300 . ?
C6 N2 1.376(6) . ?
C7 N1 1.322(6) . ?
C7 N2 1.347(6) . ?
C7 C8 1.453(7) . ?
C8 N4 1.321(6) . ?
C8 N3 1.346(6) . ?
C9 N4 1.383(6) . ?
C9 C14 1.394(7) . ?
C9 C10 1.399(7) . ?
C10 C11 1.356(8) . ?
C10 H10 0.9300 . ?
C11 C12 1.390(9) . ?
C11 H11 0.9300 . ?
C12 C13 1.369(9) . ?
C12 H12 0.9300 . ?
C13 C14 1.388(7) . ?
C13 H13 0.9300 . ?
C14 N3 1.382(6) . ?
C15 N5 1.381(6) . ?
C15 C16 1.387(7) . ?
C15 C20 1.407(6) . ?
C16 C17 1.375(7) . ?
C16 H16 0.9300 . ?
C17 C18 1.412(7) . ?
C17 H17 0.9300 . ?
C18 C19 1.374(7) . ?
C18 H18 0.9300 . ?
C19 C20 1.395(6) . ?
C19 H19 0.9300 . ?
C20 N6 1.366(6) . ?
C21 N5 1.330(6) . ?
C21 N6 1.348(6) . ?
C21 C22 1.443(6) . ?
C22 N8 1.337(6) . ?
C22 N7 1.358(6) . ?
C23 C24 1.385(7) . ?
C23 N7 1.390(6) . ?
C23 C28 1.405(7) . ?
C24 C25 1.369(8) . ?
C24 H24 0.9300 . ?
C25 C26 1.402(8) . ?
C25 H25 0.9300 . ?
C26 C27 1.360(8) . ?
C26 H26 0.9300 . ?
C27 C28 1.379(7) . ?
C27 H27 0.9300 . ?
C28 N8 1.397(6) . ?
Cd1 O1 2.299(4) . ?
Cd1 N4 2.302(4) . ?
Cd1 N8 2.302(4) . ?
Cd1 N1 2.323(4) . ?
Cd1 N5 2.340(4) . ?
Cd1 O4 2.528(4) . ?
N2 H2A 0.8600 . ?
N3 H3A 0.8600 . ?
N6 H6 0.8600 . ?
N7 H7 0.8600 . ?
O1 S1 1.480(4) . ?
O2 S1 1.465(3) . ?
O3 S1 1.451(4) . ?
O4 S1 1.485(4) . ?

loop_
_geom_hbond_atom_site_label_D
_geom_hbond_atom_site_label_H
_geom_hbond_atom_site_label_A
_geom_hbond_distance_DH
_geom_hbond_distance_HA
_geom_hbond_distance_DA
_geom_hbond_angle_DHA
_geom_hbond_site_symmetry_A
N2 H2A O2 0.86 1.96 2.749(5) 151.9 2_776
N3 H3A O2 0.86 2.15 2.820(5) 134.5 1_655
N6 H6 O3 0.86 1.88 2.726(5) 166.6 2_677
N7 H7 O4 0.86 1.94 2.746(5) 156.6 2_677

loop_
_geom_torsion_atom_site_label_1
_geom_torsion_atom_site_label_2
_geom_torsion_atom_site_label_3
_geom_torsion_atom_site_label_4
_geom_torsion
_geom_torsion_site_symmetry_1
_geom_torsion_site_symmetry_2
_geom_torsion_site_symmetry_3
_geom_torsion_site_symmetry_4
_geom_torsion_publ_flag
N1 C1 C2 C3 -179.5(5) . . . . ?
C6 C1 C2 C3 0.7(7) . . . . ?
C1 C2 C3 C4 -0.1(8) . . . . ?
C2 C3 C4 C5 -0.3(10) . . . . ?
C3 C4 C5 C6 0.2(9) . . . . ?
C4 C5 C6 N2 -179.6(5) . . . . ?
C4 C5 C6 C1 0.3(8) . . . . ?
N1 C1 C6 N2 -0.7(5) . . . . ?
C2 C1 C6 N2 179.1(4) . . . . ?
N1 C1 C6 C5 179.4(4) . . . . ?
C2 C1 C6 C5 -0.8(7) . . . . ?
N1 C7 C8 N4 -5.4(6) . . . . ?
N2 C7 C8 N4 175.5(4) . . . . ?
N1 C7 C8 N3 172.9(4) . . . . ?
N2 C7 C8 N3 -6.2(8) . . . . ?
N4 C9 C10 C11 179.0(5) . . . . ?
C14 C9 C10 C11 -1.5(7) . . . . ?
C9 C10 C11 C12 0.9(9) . . . . ?
C10 C11 C12 C13 -0.6(10) . . . . ?
C11 C12 C13 C14 1.0(9) . . . . ?
C12 C13 C14 N3 -179.0(5) . . . . ?
C12 C13 C14 C9 -1.6(8) . . . . ?
N4 C9 C14 N3 -0.4(5) . . . . ?
C10 C9 C14 N3 180.0(4) . . . . ?
N4 C9 C14 C13 -178.4(5) . . . . ?
C10 C9 C14 C13 2.0(7) . . . . ?
N5 C15 C16 C17 -178.4(5) . . . . ?
C20 C15 C16 C17 0.8(7) . . . . ?
C15 C16 C17 C18 -0.2(8) . . . . ?
C16 C17 C18 C19 -0.5(8) . . . . ?
C17 C18 C19 C20 0.6(7) . . . . ?
C18 C19 C20 N6 177.1(5) . . . . ?
C18 C19 C20 C15 0.0(7) . . . . ?
N5 C15 C20 N6 0.9(5) . . . . ?
C16 C15 C20 N6 -178.5(4) . . . . ?
N5 C15 C20 C19 178.6(4) . . . . ?
C16 C15 C20 C19 -0.8(7) . . . . ?
N5 C21 C22 N8 1.7(7) . . . . ?
N6 C21 C22 N8 -176.2(4) . . . . ?
N5 C21 C22 N7 179.1(4) . . . . ?
N6 C21 C22 N7 1.3(8) . . . . ?
N7 C23 C24 C25 179.3(5) . . . . ?
C28 C23 C24 C25 0.9(8) . . . . ?
C23 C24 C25 C26 -1.1(9) . . . . ?
C24 C25 C26 C27 0.6(10) . . . . ?
C25 C26 C27 C28 0.2(9) . . . . ?
C26 C27 C28 N8 179.6(5) . . . . ?
C26 C27 C28 C23 -0.5(8) . . . . ?
C24 C23 C28 C27 -0.1(7) . . . . ?
N7 C23 C28 C27 -178.9(5) . . . . ?
C24 C23 C28 N8 179.8(4) . . . . ?
N7 C23 C28 N8 1.0(5) . . . . ?
N2 C7 N1 C1 -0.2(5) . . . . ?
C8 C7 N1 C1 -179.4(4) . . . . ?
N2 C7 N1 Cd1 172.5(3) . . . . ?
C8 C7 N1 Cd1 -6.7(5) . . . . ?
C2 C1 N1 C7 -179.2(5) . . . . ?
C6 C1 N1 C7 0.6(5) . . . . ?
C2 C1 N1 Cd1 11.4(9) . . . . ?
C6 C1 N1 Cd1 -168.8(4) . . . . ?
O1 Cd1 N1 C7 109.2(3) . . . . ?
N4 Cd1 N1 C7 10.1(3) . . . . ?
N8 Cd1 N1 C7 -155.7(3) . . . . ?
N5 Cd1 N1 C7 -80.2(3) . . . . ?
O4 Cd1 N1 C7 60.0(5) . . . . ?
O1 Cd1 N1 C1 -81.8(5) . . . . ?
N4 Cd1 N1 C1 179.1(5) . . . . ?
N8 Cd1 N1 C1 13.3(5) . . . . ?
N5 Cd1 N1 C1 88.7(5) . . . . ?
O4 Cd1 N1 C1 -131.0(5) . . . . ?
N1 C7 N2 C6 -0.2(5) . . . . ?
C8 C7 N2 C6 178.9(4) . . . . ?
C5 C6 N2 C7 -179.5(5) . . . . ?
C1 C6 N2 C7 0.5(5) . . . . ?
N4 C8 N3 C14 0.7(5) . . . . ?
C7 C8 N3 C14 -177.7(4) . . . . ?
C13 C14 N3 C8 177.6(6) . . . . ?
C9 C14 N3 C8 -0.1(5) . . . . ?
N3 C8 N4 C9 -0.9(5) . . . . ?
C7 C8 N4 C9 177.6(4) . . . . ?
N3 C8 N4 Cd1 -164.2(3) . . . . ?
C7 C8 N4 Cd1 14.4(5) . . . . ?
C14 C9 N4 C8 0.8(5) . . . . ?
C10 C9 N4 C8 -179.6(5) . . . . ?
C14 C9 N4 Cd1 156.7(4) . . . . ?
C10 C9 N4 Cd1 -23.7(8) . . . . ?
O1 Cd1 N4 C8 -118.1(3) . . . . ?
N8 Cd1 N4 C8 60.7(7) . . . . ?
N1 Cd1 N4 C8 -12.7(3) . . . . ?
N5 Cd1 N4 C8 89.7(3) . . . . ?
O4 Cd1 N4 C8 -176.0(3) . . . . ?
O1 Cd1 N4 C9 87.0(5) . . . . ?
N8 Cd1 N4 C9 -94.1(7) . . . . ?
N1 Cd1 N4 C9 -167.5(5) . . . . ?
N5 Cd1 N4 C9 -65.2(5) . . . . ?
O4 Cd1 N4 C9 29.2(5) . . . . ?
N6 C21 N5 C15 2.1(5) . . . . ?
C22 C21 N5 C15 -176.1(4) . . . . ?
N6 C21 N5 Cd1 178.6(3) . . . . ?
C22 C21 N5 Cd1 0.4(5) . . . . ?
C16 C15 N5 C21 177.6(5) . . . . ?
C20 C15 N5 C21 -1.8(5) . . . . ?
C16 C15 N5 Cd1 2.8(8) . . . . ?
C20 C15 N5 Cd1 -176.6(3) . . . . ?
O1 Cd1 N5 C21 63.3(4) . . . . ?
N4 Cd1 N5 C21 -174.1(3) . . . . ?
N8 Cd1 N5 C21 -1.4(3) . . . . ?
N1 Cd1 N5 C21 -100.0(3) . . . . ?
O4 Cd1 N5 C21 94.0(3) . . . . ?
O1 Cd1 N5 C15 -122.1(5) . . . . ?
N4 Cd1 N5 C15 0.5(5) . . . . ?
N8 Cd1 N5 C15 173.2(5) . . . . ?
N1 Cd1 N5 C15 74.6(5) . . . . ?
O4 Cd1 N5 C15 -91.5(5) . . . . ?
N5 C21 N6 C20 -1.5(5) . . . . ?
C22 C21 N6 C20 176.5(4) . . . . ?
C19 C20 N6 C21 -177.1(5) . . . . ?
C15 C20 N6 C21 0.3(5) . . . . ?
N8 C22 N7 C23 -0.2(5) . . . . ?
C21 C22 N7 C23 -177.8(4) . . . . ?
C24 C23 N7 C22 -179.1(5) . . . . ?
C28 C23 N7 C22 -0.5(5) . . . . ?
N7 C22 N8 C28 0.9(5) . . . . ?
C21 C22 N8 C28 178.6(4) . . . . ?
N7 C22 N8 Cd1 179.3(3) . . . . ?
C21 C22 N8 Cd1 -2.9(5) . . . . ?
C27 C28 N8 C22 178.7(5) . . . . ?
C23 C28 N8 C22 -1.2(5) . . . . ?
C27 C28 N8 Cd1 0.9(9) . . . . ?
C23 C28 N8 Cd1 -179.0(3) . . . . ?
O1 Cd1 N8 C22 -148.7(3) . . . . ?
N4 Cd1 N8 C22 32.4(7) . . . . ?
N1 Cd1 N8 C22 102.4(3) . . . . ?
N5 Cd1 N8 C22 2.2(3) . . . . ?
O4 Cd1 N8 C22 -90.4(3) . . . . ?
O1 Cd1 N8 C28 29.0(5) . . . . ?
N4 Cd1 N8 C28 -149.9(5) . . . . ?
N1 Cd1 N8 C28 -79.9(5) . . . . ?
N5 Cd1 N8 C28 179.9(5) . . . . ?
O4 Cd1 N8 C28 87.3(5) . . . . ?
N4 Cd1 O1 S1 -85.1(2) . . . . ?
N8 Cd1 O1 S1 95.2(2) . . . . ?
N1 Cd1 O1 S1 -162.04(19) . . . . ?
N5 Cd1 O1 S1 35.2(4) . . . . ?
O4 Cd1 O1 S1 -1.53(17) . . . . ?
O1 Cd1 O4 S1 1.49(16) . . . . ?
N4 Cd1 O4 S1 106.28(18) . . . . ?
N8 Cd1 O4 S1 -85.90(18) . . . . ?
N1 Cd1 O4 S1 59.0(4) . . . . ?
N5 Cd1 O4 S1 -159.69(17) . . . . ?
Cd1 O1 S1 O3 -117.4(2) . . . . ?
Cd1 O1 S1 O2 120.9(2) . . . . ?
Cd1 O1 S1 O4 2.3(3) . . . . ?
Cd1 O4 S1 O3 118.67(19) . . . . ?
Cd1 O4 S1 O2 -119.18(19) . . . . ?
Cd1 O4 S1 O1 -2.0(2) . . . . ?
